data_4023389
loop_
_publ_author_name
'Christopher E. Katz'
'Timothy Ribelin'
'Donna Withrow'
'Yashar Basseri'
'Anna K. Manukyan'
'Amy Bermudez'
'Christian G Nuera'
'Victor W. Day'
'Douglas R. Powell'
'Jennifer L. Poutsma'
'Jeffrey Aub\'e'

_publ_contact_author
; 
   Prof. Jeffrey Aub\'e 
   Department of Medicinal Chemistry -- University of Kansas 
   Malott Hall 
   1251 Wescoe Hall Dr, Rm 4070 
   Lawrence, KS  66045-7582  USA 
;
_publ_contact_author_email jaube@ku.edu
_publ_contact_author_fax 1(785)8645326
_publ_contact_author_phone 1(785)8644496
_publ_section_title
;
 Nonbonded, Attractive Cation-\p Interactions in
 Azide-Mediated Asymmetric Ring Expansion Reactions
;
_journal_name_full 'Journal of Organic Chemistry'
_journal_page_first 3318
_journal_page_last 3327
_journal_paper_doi 10.1021/jo800222r
_journal_volume 73
_journal_year 2008
_chemical_formula_moiety 'C20 H30 F N O2'
_chemical_formula_sum 'C20 H30 F N O2'
_chemical_formula_weight 335.45
_chemical_name_systematic
; 
 ? 
;
_space_group_IT_number 14
_symmetry_cell_setting monoclinic
_symmetry_space_group_name_Hall '-P 2ybc'
_symmetry_space_group_name_H-M 'P 1 21/c 1'
_atom_sites_solution_hydrogens geom
_atom_sites_solution_primary direct
_atom_sites_solution_secondary difmap
_audit_creation_method SHELXL-97
_cell_angle_alpha 90.00
_cell_angle_beta 98.393(2)
_cell_angle_gamma 90.00
_cell_formula_units_Z 4
_cell_length_a 21.9058(10)
_cell_length_b 6.7373(3)
_cell_length_c 12.5310(6)
_cell_measurement_reflns_used 6421
_cell_measurement_temperature 100(2)
_cell_measurement_theta_max 30.52
_cell_measurement_theta_min 2.82
_cell_volume 1829.59(15)
_computing_cell_refinement 'Bruker SAINT'
_computing_data_collection 'Bruker SMART'
_computing_data_reduction 'Bruker SAINT'
_computing_molecular_graphics 'Bruker SHELXTL'
_computing_publication_material 'Bruker SHELXTL'
_computing_structure_refinement 'Bruker SHELXTL'
_computing_structure_solution 'Bruker SHELXTL'
_diffrn_ambient_temperature 100(2)
_diffrn_measured_fraction_theta_full 0.999
_diffrn_measured_fraction_theta_max 0.987
_diffrn_measurement_device 'Bruker APEX'
_diffrn_measurement_device_type 'ccd area detector'
_diffrn_measurement_method '\w scan frames'
_diffrn_radiation_monochromator graphite
_diffrn_radiation_source 'fine-focus sealed tube'
_diffrn_radiation_type MoK\a
_diffrn_radiation_wavelength 0.71073
_diffrn_reflns_av_R_equivalents 0.0243
_diffrn_reflns_av_sigmaI/netI 0.0284
_diffrn_reflns_limit_h_max 27
_diffrn_reflns_limit_h_min -30
_diffrn_reflns_limit_k_max 9
_diffrn_reflns_limit_k_min -6
_diffrn_reflns_limit_l_max 17
_diffrn_reflns_limit_l_min -17
_diffrn_reflns_number 15045
_diffrn_reflns_theta_full 26.00
_diffrn_reflns_theta_max 30.52
_diffrn_reflns_theta_min 1.88
_diffrn_standards_decay_% -0.16
_diffrn_standards_number 178
_exptl_absorpt_coefficient_mu 0.084
_exptl_absorpt_correction_T_max 0.9900
_exptl_absorpt_correction_T_min 0.9591
_exptl_absorpt_correction_type multi-scan
_exptl_absorpt_process_details 'SADABS, 2000'
_exptl_crystal_colour colorless
_exptl_crystal_density_diffrn 1.218
_exptl_crystal_density_method 'not measured'
_exptl_crystal_description prism
_exptl_crystal_F_000 728
_exptl_crystal_size_max 0.50
_exptl_crystal_size_mid 0.22
_exptl_crystal_size_min 0.12
_refine_diff_density_max 0.537
_refine_diff_density_min -0.181
_refine_diff_density_rms 0.059
_refine_ls_extinction_method none
_refine_ls_goodness_of_fit_ref 1.042
_refine_ls_hydrogen_treatment noref
_refine_ls_matrix_type full
_refine_ls_number_parameters 217
_refine_ls_number_reflns 5519
_refine_ls_number_restraints 0
_refine_ls_restrained_S_all 1.042
_refine_ls_R_factor_all 0.0544
_refine_ls_R_factor_gt 0.0454
_refine_ls_shift/su_max 0.000
_refine_ls_shift/su_mean 0.000
_refine_ls_structure_factor_coef Fsqd
_refine_ls_weighting_details 'calc w=1/[\s^2^(Fo^2^)+(0.0780P)^2^+0.3600P] where P=(Fo^2^+2Fc^2^)/3'
_refine_ls_weighting_scheme calc
_refine_ls_wR_factor_gt 0.1224
_refine_ls_wR_factor_ref 0.1310
_reflns_number_gt 4644
_reflns_number_total 5519
_reflns_threshold_expression >2sigma(I)
_cod_data_source_file jo800222r-File003_1.cif
_cod_data_source_block 02012_(Compound_19b)
_cod_original_sg_symbol_H-M 'P 21/c'
_cod_database_code 4023389

loop_
_symmetry_equiv_pos_as_xyz
'x, y, z'
'-x, y+1/2, -z+1/2'
'-x, -y, -z'
'x, -y-1/2, z-1/2'

loop_
_atom_site_label
_atom_site_type_symbol
_atom_site_fract_x
_atom_site_fract_y
_atom_site_fract_z
_atom_site_U_iso_or_equiv
_atom_site_adp_type
_atom_site_occupancy
_atom_site_symmetry_multiplicity
_atom_site_calc_flag
_atom_site_refinement_flags
_atom_site_disorder_assembly
_atom_site_disorder_group
C1 C 0.33871(4) 0.45383(14) 0.81922(7) 0.01680(18) Uani 1 1 d . . .
C2 C 0.27155(4) 0.52576(14) 0.78330(7) 0.01677(18) Uani 1 1 d . . .
H2A H 0.2456 0.4751 0.8356 0.020 Uiso 1 1 calc R . .
H2B H 0.2711 0.6725 0.7874 0.020 Uiso 1 1 calc R . .
N3 N 0.24309(4) 0.46694(12) 0.67499(6) 0.01560(16) Uani 1 1 d . . .
C4 C 0.24908(4) 0.59956(13) 0.58329(7) 0.01554(17) Uani 1 1 d . . .
H4A H 0.2654 0.5213 0.5268 0.019 Uiso 1 1 calc R . .
H4B H 0.2799 0.7034 0.6081 0.019 Uiso 1 1 calc R . .
C5 C 0.18924(4) 0.70136(13) 0.53245(7) 0.01474(17) Uani 1 1 d . . .
H5A H 0.2002 0.8226 0.4948 0.018 Uiso 1 1 calc R . .
H5B H 0.1663 0.7437 0.5911 0.018 Uiso 1 1 calc R . .
C6 C 0.14603(4) 0.57452(13) 0.45215(7) 0.01482(17) Uani 1 1 d . . .
H6A H 0.1714 0.5263 0.3972 0.018 Uiso 1 1 calc R . .
C7 C 0.12449(4) 0.38914(14) 0.50675(8) 0.02029(19) Uani 1 1 d . . .
H7A H 0.0947 0.3160 0.4539 0.024 Uiso 1 1 calc R . .
H7B H 0.1025 0.4309 0.5667 0.024 Uiso 1 1 calc R . .
C8 C 0.17727(5) 0.24808(14) 0.55140(9) 0.0224(2) Uani 1 1 d . . .
H8A H 0.1606 0.1117 0.5527 0.027 Uiso 1 1 calc R . .
H8B H 0.2084 0.2483 0.5015 0.027 Uiso 1 1 calc R . .
C9 C 0.20887(4) 0.30001(14) 0.66308(8) 0.01998(19) Uani 1 1 d . . .
O10 O 0.20222(4) 0.19014(12) 0.74024(7) 0.02842(19) Uani 1 1 d . . .
C11 C 0.35493(5) 0.51810(18) 0.93768(8) 0.0242(2) Uani 1 1 d . . .
H11A H 0.3986 0.4911 0.9627 0.036 Uiso 1 1 d R . .
H11B H 0.3295 0.4437 0.9820 0.036 Uiso 1 1 d R . .
H11C H 0.3470 0.6605 0.9439 0.036 Uiso 1 1 d R . .
C12 C 0.34317(5) 0.22570(15) 0.81464(8) 0.0210(2) Uani 1 1 d . . .
H12A H 0.3308 0.1817 0.7392 0.025 Uiso 1 1 calc R . .
H12B H 0.3867 0.1858 0.8368 0.025 Uiso 1 1 calc R . .
O13 O 0.30561(4) 0.12758(12) 0.88169(6) 0.02756(18) Uani 1 1 d . . .
H13 H 0.2693 0.1202 0.8495 0.033 Uiso 1 1 calc R . .
C14 C 0.38230(4) 0.54571(14) 0.74787(7) 0.01576(17) Uani 1 1 d . . .
C15 C 0.41120(5) 0.72791(15) 0.77446(8) 0.0236(2) Uani 1 1 d . . .
H15 H 0.4042 0.7934 0.8387 0.028 Uiso 1 1 calc R . .
C16 C 0.44982(5) 0.81585(16) 0.70944(9) 0.0261(2) Uani 1 1 d . . .
H16 H 0.4689 0.9400 0.7285 0.031 Uiso 1 1 calc R . .
C17 C 0.45975(4) 0.71915(16) 0.61700(8) 0.0213(2) Uani 1 1 d . . .
C18 C 0.43227(5) 0.54089(16) 0.58633(8) 0.0223(2) Uani 1 1 d . . .
H18 H 0.4395 0.4774 0.5216 0.027 Uiso 1 1 calc R . .
C19 C 0.39358(5) 0.45541(15) 0.65225(8) 0.02021(19) Uani 1 1 d . . .
H19 H 0.3743 0.3322 0.6317 0.024 Uiso 1 1 calc R . .
F20 F 0.49779(3) 0.80257(11) 0.55350(6) 0.03209(17) Uani 1 1 d . . .
C21 C 0.09141(4) 0.69444(14) 0.38898(7) 0.01647(18) Uani 1 1 d . . .
C22 C 0.11623(5) 0.86403(16) 0.32563(8) 0.0221(2) Uani 1 1 d . . .
H22A H 0.1456 0.8107 0.2810 0.033 Uiso 1 1 d R . .
H22B H 0.1371 0.9619 0.3762 0.033 Uiso 1 1 d R . .
H22C H 0.0819 0.9278 0.2793 0.033 Uiso 1 1 d R . .
C23 C 0.04872(5) 0.78198(16) 0.46346(9) 0.0234(2) Uani 1 1 d . . .
H23A H 0.0329 0.6750 0.5047 0.035 Uiso 1 1 d R . .
H23B H 0.0142 0.8502 0.4200 0.035 Uiso 1 1 d R . .
H23C H 0.0718 0.8767 0.5132 0.035 Uiso 1 1 d R . .
C24 C 0.05351(5) 0.55863(17) 0.30563(9) 0.0261(2) Uani 1 1 d . . .
H24A H 0.0312 0.4607 0.3430 0.039 Uiso 1 1 d R . .
H24B H 0.0812 0.4900 0.2632 0.039 Uiso 1 1 d R . .
H24C H 0.0239 0.6387 0.2576 0.039 Uiso 1 1 d R . .

loop_
_atom_site_aniso_label
_atom_site_aniso_U_11
_atom_site_aniso_U_22
_atom_site_aniso_U_33
_atom_site_aniso_U_23
_atom_site_aniso_U_13
_atom_site_aniso_U_12
C1 0.0149(4) 0.0205(4) 0.0149(4) 0.0009(3) 0.0019(3) 0.0025(3)
C2 0.0155(4) 0.0202(4) 0.0146(4) -0.0008(3) 0.0022(3) 0.0027(3)
N3 0.0160(4) 0.0149(3) 0.0155(3) 0.0020(3) 0.0008(3) -0.0002(3)
C4 0.0146(4) 0.0156(4) 0.0164(4) 0.0018(3) 0.0022(3) -0.0009(3)
C5 0.0145(4) 0.0128(4) 0.0165(4) 0.0003(3) 0.0009(3) -0.0006(3)
C6 0.0137(4) 0.0149(4) 0.0157(4) -0.0012(3) 0.0016(3) 0.0004(3)
C7 0.0174(4) 0.0154(4) 0.0264(5) 0.0014(3) -0.0026(3) -0.0026(3)
C8 0.0245(5) 0.0124(4) 0.0281(5) -0.0011(3) -0.0040(4) -0.0005(3)
C9 0.0177(4) 0.0166(4) 0.0249(5) 0.0034(3) 0.0005(3) 0.0002(3)
O10 0.0262(4) 0.0263(4) 0.0315(4) 0.0124(3) 0.0000(3) -0.0064(3)
C11 0.0215(5) 0.0359(6) 0.0148(4) -0.0010(4) 0.0011(3) 0.0019(4)
C12 0.0193(4) 0.0199(4) 0.0246(5) 0.0067(4) 0.0057(3) 0.0034(3)
O13 0.0243(4) 0.0308(4) 0.0280(4) 0.0141(3) 0.0052(3) 0.0000(3)
C14 0.0135(4) 0.0171(4) 0.0163(4) 0.0004(3) 0.0010(3) 0.0018(3)
C15 0.0290(5) 0.0201(5) 0.0220(5) -0.0045(4) 0.0041(4) -0.0027(4)
C16 0.0277(5) 0.0199(5) 0.0300(5) -0.0011(4) 0.0021(4) -0.0071(4)
C17 0.0143(4) 0.0241(5) 0.0253(5) 0.0062(4) 0.0027(3) -0.0009(3)
C18 0.0215(5) 0.0251(5) 0.0217(5) -0.0014(4) 0.0080(4) -0.0015(4)
C19 0.0207(4) 0.0197(4) 0.0210(4) -0.0033(3) 0.0056(3) -0.0034(3)
F20 0.0246(3) 0.0355(4) 0.0378(4) 0.0101(3) 0.0102(3) -0.0057(3)
C21 0.0126(4) 0.0179(4) 0.0184(4) 0.0005(3) 0.0008(3) -0.0004(3)
C22 0.0176(4) 0.0262(5) 0.0217(4) 0.0075(4) 0.0005(3) -0.0014(4)
C23 0.0172(4) 0.0248(5) 0.0294(5) 0.0031(4) 0.0072(4) 0.0049(4)
C24 0.0216(5) 0.0268(5) 0.0272(5) -0.0013(4) -0.0060(4) -0.0024(4)

loop_
_atom_type_symbol
_atom_type_description
_atom_type_scat_dispersion_real
_atom_type_scat_dispersion_imag
_atom_type_scat_source
C C 0.0033 0.0016 'International Tables Vol C Tables 4.2.6.8 and 6.1.1.4'
H H 0.0000 0.0000 'International Tables Vol C Tables 4.2.6.8 and 6.1.1.4'
N N 0.0061 0.0033 'International Tables Vol C Tables 4.2.6.8 and 6.1.1.4'
O O 0.0106 0.0060 'International Tables Vol C Tables 4.2.6.8 and 6.1.1.4'
F F 0.0171 0.0103 'International Tables Vol C Tables 4.2.6.8 and 6.1.1.4'

loop_
_geom_angle_atom_site_label_1
_geom_angle_atom_site_label_2
_geom_angle_atom_site_label_3
_geom_angle
_geom_angle_site_symmetry_1
_geom_angle_site_symmetry_3
_geom_angle_publ_flag
C14 C1 C11 111.98(8) . . ?
C14 C1 C12 109.46(8) . . ?
C11 C1 C12 108.05(8) . . ?
C14 C1 C2 110.49(7) . . ?
C11 C1 C2 105.53(7) . . ?
C12 C1 C2 111.28(8) . . ?
N3 C2 C1 116.23(7) . . ?
N3 C2 H2A 108.2 . . ?
C1 C2 H2A 108.2 . . ?
N3 C2 H2B 108.2 . . ?
C1 C2 H2B 108.2 . . ?
H2A C2 H2B 107.4 . . ?
C9 N3 C2 118.92(8) . . ?
C9 N3 C4 122.00(8) . . ?
C2 N3 C4 118.94(7) . . ?
N3 C4 C5 115.24(7) . . ?
N3 C4 H4A 108.5 . . ?
C5 C4 H4A 108.5 . . ?
N3 C4 H4B 108.5 . . ?
C5 C4 H4B 108.5 . . ?
H4A C4 H4B 107.5 . . ?
C4 C5 C6 115.53(7) . . ?
C4 C5 H5A 108.4 . . ?
C6 C5 H5A 108.4 . . ?
C4 C5 H5B 108.4 . . ?
C6 C5 H5B 108.4 . . ?
H5A C5 H5B 107.5 . . ?
C7 C6 C5 111.19(7) . . ?
C7 C6 C21 112.68(7) . . ?
C5 C6 C21 113.44(7) . . ?
C7 C6 H6A 106.3 . . ?
C5 C6 H6A 106.3 . . ?
C21 C6 H6A 106.3 . . ?
C6 C7 C8 113.72(8) . . ?
C6 C7 H7A 108.8 . . ?
C8 C7 H7A 108.8 . . ?
C6 C7 H7B 108.8 . . ?
C8 C7 H7B 108.8 . . ?
H7A C7 H7B 107.7 . . ?
C9 C8 C7 114.39(8) . . ?
C9 C8 H8A 108.7 . . ?
C7 C8 H8A 108.7 . . ?
C9 C8 H8B 108.7 . . ?
C7 C8 H8B 108.7 . . ?
H8A C8 H8B 107.6 . . ?
O10 C9 N3 122.49(9) . . ?
O10 C9 C8 119.56(9) . . ?
N3 C9 C8 117.95(9) . . ?
C1 C11 H11A 109.5 . . ?
C1 C11 H11B 109.5 . . ?
H11A C11 H11B 109.5 . . ?
C1 C11 H11C 109.5 . . ?
H11A C11 H11C 109.5 . . ?
H11B C11 H11C 109.5 . . ?
O13 C12 C1 113.35(8) . . ?
O13 C12 H12A 108.9 . . ?
C1 C12 H12A 108.9 . . ?
O13 C12 H12B 108.9 . . ?
C1 C12 H12B 108.9 . . ?
H12A C12 H12B 107.7 . . ?
C12 O13 H13 109.5 . . ?
C19 C14 C15 117.11(9) . . ?
C19 C14 C1 121.88(8) . . ?
C15 C14 C1 120.99(8) . . ?
C16 C15 C14 121.83(9) . . ?
C16 C15 H15 119.1 . . ?
C14 C15 H15 119.1 . . ?
C17 C16 C15 118.48(10) . . ?
C17 C16 H16 120.8 . . ?
C15 C16 H16 120.8 . . ?
F20 C17 C18 118.71(10) . . ?
F20 C17 C16 119.00(9) . . ?
C18 C17 C16 122.28(10) . . ?
C17 C18 C19 118.42(9) . . ?
C17 C18 H18 120.8 . . ?
C19 C18 H18 120.8 . . ?
C18 C19 C14 121.87(9) . . ?
C18 C19 H19 119.1 . . ?
C14 C19 H19 119.1 . . ?
C23 C21 C22 108.79(8) . . ?
C23 C21 C24 109.01(8) . . ?
C22 C21 C24 106.77(8) . . ?
C23 C21 C6 112.41(8) . . ?
C22 C21 C6 110.15(7) . . ?
C24 C21 C6 109.55(8) . . ?
C21 C22 H22A 109.5 . . ?
C21 C22 H22B 109.5 . . ?
H22A C22 H22B 109.5 . . ?
C21 C22 H22C 109.5 . . ?
H22A C22 H22C 109.5 . . ?
H22B C22 H22C 109.5 . . ?
C21 C23 H23A 109.5 . . ?
C21 C23 H23B 109.5 . . ?
H23A C23 H23B 109.5 . . ?
C21 C23 H23C 109.5 . . ?
H23A C23 H23C 109.5 . . ?
H23B C23 H23C 109.5 . . ?
C21 C24 H24A 109.5 . . ?
C21 C24 H24B 109.5 . . ?
H24A C24 H24B 109.5 . . ?
C21 C24 H24C 109.5 . . ?
H24A C24 H24C 109.5 . . ?
H24B C24 H24C 109.5 . . ?

loop_
_geom_bond_atom_site_label_1
_geom_bond_atom_site_label_2
_geom_bond_distance
_geom_bond_site_symmetry_2
_geom_bond_publ_flag
C1 C14 1.5309(13) . ?
C1 C11 1.5373(13) . ?
C1 C12 1.5416(14) . ?
C1 C2 1.5520(13) . ?
C2 N3 1.4631(12) . ?
C2 H2A 0.9900 . ?
C2 H2B 0.9900 . ?
N3 C9 1.3477(12) . ?
N3 C4 1.4765(11) . ?
C4 C5 1.5333(12) . ?
C4 H4A 0.9900 . ?
C4 H4B 0.9900 . ?
C5 C6 1.5364(12) . ?
C5 H5A 0.9900 . ?
C5 H5B 0.9900 . ?
C6 C7 1.5313(13) . ?
C6 C21 1.5603(12) . ?
C6 H6A 1.0000 . ?
C7 C8 1.5376(13) . ?
C7 H7A 0.9900 . ?
C7 H7B 0.9900 . ?
C8 C9 1.5090(14) . ?
C8 H8A 0.9900 . ?
C8 H8B 0.9900 . ?
C9 O10 1.2431(12) . ?
C11 H11A 0.9800 . ?
C11 H11B 0.9800 . ?
C11 H11C 0.9800 . ?
C12 O13 1.4218(12) . ?
C12 H12A 0.9900 . ?
C12 H12B 0.9900 . ?
O13 H13 0.8400 . ?
C14 C19 1.3975(13) . ?
C14 C15 1.3990(14) . ?
C15 C16 1.3899(15) . ?
C15 H15 0.9500 . ?
C16 C17 1.3736(15) . ?
C16 H16 0.9500 . ?
C17 F20 1.3555(11) . ?
C17 C18 1.3729(15) . ?
C18 C19 1.3916(13) . ?
C18 H18 0.9500 . ?
C19 H19 0.9500 . ?
C21 C23 1.5324(14) . ?
C21 C22 1.5354(13) . ?
C21 C24 1.5376(13) . ?
C22 H22A 0.9800 . ?
C22 H22B 0.9800 . ?
C22 H22C 0.9800 . ?
C23 H23A 0.9800 . ?
C23 H23B 0.9800 . ?
C23 H23C 0.9800 . ?
C24 H24A 0.9800 . ?
C24 H24B 0.9800 . ?
C24 H24C 0.9800 . ?

loop_
_geom_hbond_atom_site_label_D
_geom_hbond_atom_site_label_H
_geom_hbond_atom_site_label_A
_geom_hbond_distance_DH
_geom_hbond_distance_HA
_geom_hbond_distance_DA
_geom_hbond_angle_DHA
_geom_hbond_site_symmetry_A
O13 H13 O10 0.84 1.91 2.6976(11) 154.6 .

loop_
_geom_torsion_atom_site_label_1
_geom_torsion_atom_site_label_2
_geom_torsion_atom_site_label_3
_geom_torsion_atom_site_label_4
_geom_torsion
_geom_torsion_site_symmetry_1
_geom_torsion_site_symmetry_2
_geom_torsion_site_symmetry_3
_geom_torsion_site_symmetry_4
_geom_torsion_publ_flag
C14 C1 C2 N3 63.93(11) . . . . ?
C11 C1 C2 N3 -174.85(8) . . . . ?
C12 C1 C2 N3 -57.89(11) . . . . ?
C1 C2 N3 C9 93.37(10) . . . . ?
C1 C2 N3 C4 -90.93(10) . . . . ?
C9 N3 C4 C5 64.80(11) . . . . ?
C2 N3 C4 C5 -110.77(9) . . . . ?
N3 C4 C5 C6 -81.06(10) . . . . ?
C4 C5 C6 C7 61.16(10) . . . . ?
C4 C5 C6 C21 -170.60(7) . . . . ?
C5 C6 C7 C8 -62.16(11) . . . . ?
C21 C6 C7 C8 169.20(8) . . . . ?
C6 C7 C8 C9 85.15(11) . . . . ?
C2 N3 C9 O10 -2.49(14) . . . . ?
C4 N3 C9 O10 -178.06(9) . . . . ?
C2 N3 C9 C8 176.88(8) . . . . ?
C4 N3 C9 C8 1.31(13) . . . . ?
C7 C8 C9 O10 110.70(11) . . . . ?
C7 C8 C9 N3 -68.69(12) . . . . ?
C14 C1 C12 O13 178.00(7) . . . . ?
C11 C1 C12 O13 55.82(11) . . . . ?
C2 C1 C12 O13 -59.59(11) . . . . ?
C11 C1 C14 C19 154.04(9) . . . . ?
C12 C1 C14 C19 34.24(12) . . . . ?
C2 C1 C14 C19 -88.64(11) . . . . ?
C11 C1 C14 C15 -27.91(12) . . . . ?
C12 C1 C14 C15 -147.71(9) . . . . ?
C2 C1 C14 C15 89.41(10) . . . . ?
C19 C14 C15 C16 -0.38(15) . . . . ?
C1 C14 C15 C16 -178.52(9) . . . . ?
C14 C15 C16 C17 -0.33(16) . . . . ?
C15 C16 C17 F20 -179.37(9) . . . . ?
C15 C16 C17 C18 0.87(17) . . . . ?
F20 C17 C18 C19 179.58(9) . . . . ?
C16 C17 C18 C19 -0.65(16) . . . . ?
C17 C18 C19 C14 -0.11(16) . . . . ?
C15 C14 C19 C18 0.60(15) . . . . ?
C1 C14 C19 C18 178.73(9) . . . . ?
C7 C6 C21 C23 65.01(10) . . . . ?
C5 C6 C21 C23 -62.46(10) . . . . ?
C7 C6 C21 C22 -173.50(8) . . . . ?
C5 C6 C21 C22 59.04(10) . . . . ?
C7 C6 C21 C24 -56.34(10) . . . . ?
C5 C6 C21 C24 176.20(8) . . . . ?
